data_4108232
loop_
_publ_author_name
'Holger Braunschweig'
'Martin Kaupp'
'Christopher J. Adams'
'Thomas Kupfer'
'Krzysztof Radacki'
'Sandra Schinzel'

_publ_contact_author_address
; Institut fuer Anorganische Chemie
Universitaet Wuerzburg
Am Hubland
97074 Wuerzburg, Germany
;
_publ_contact_author_email H.Braunschweig@mail.uni-wuerzburg.de
_publ_contact_author_fax +49-931-8884623
_publ_contact_author_name 'Prof. Dr. Holger Braunschweig'
_publ_contact_author_phone +49-931-8885260
_publ_section_title
;
 Synthesis, Reactivity, and Electronic Structure of [n]Vanadoarenophanes:
 An Experimental and Theoretical Study
;
_journal_name_full 'Journal of the American Chemical Society'
_journal_page_first 11376
_journal_page_last 11393
_journal_paper_doi 10.1021/ja802034p
_journal_volume 130
_journal_year 2008
_chemical_formula_moiety 'C18 H24 B N V'
_chemical_formula_sum 'C18 H24 B N V'
_chemical_formula_weight 316.13
_chemical_name_common
;
[1]boravanadoarenophan
;
_chemical_name_systematic
; 
[1]boradi-iso-propylaminvanadoarenophan
;
_space_group_IT_number 14
_symmetry_cell_setting monoclinic
_symmetry_space_group_name_Hall '-P 2yn'
_symmetry_space_group_name_H-M 'P 1 21/n 1'
_atom_sites_solution_hydrogens geom
_atom_sites_solution_primary direct
_atom_sites_solution_secondary difmap
_audit_creation_method SHELXL-97
_cell_angle_alpha 90.00
_cell_angle_beta 90.4200(10)
_cell_angle_gamma 90.00
_cell_formula_units_Z 8
_cell_length_a 6.2221(2)
_cell_length_b 38.3377(11)
_cell_length_c 13.3179(4)
_cell_measurement_reflns_used 8277
_cell_measurement_temperature 100(2)
_cell_measurement_theta_max 26.34
_cell_measurement_theta_min 2.62
_cell_volume 3176.78(17)
_computing_cell_refinement 'Saint+ ver. 7.12A (Bruker AXS)'
_computing_data_collection 'APEX2 ver. 1.0-27 (Bruker AXS)'
_computing_data_reduction 'Saint+ ver. 7.12A (Bruker AXS)'
_computing_molecular_graphics 'XP ver. 5.1 (Bruker AXS, 1998)'
_computing_publication_material 'SHELXL-97 (Sheldrick, 1997)'
_computing_structure_refinement 'SHELXL-97 (Sheldrick, 1997)'
_computing_structure_solution 'SHELXS-97 (Sheldrick, 1990)'
_diffrn_ambient_temperature 100(2)
_diffrn_measured_fraction_theta_full 0.997
_diffrn_measured_fraction_theta_max 0.997
_diffrn_measurement_device_type 'CCD area detector'
_diffrn_measurement_method 'phi and omega scans'
_diffrn_radiation_monochromator 'multi-layer mirror'
_diffrn_radiation_source 'rotating anode'
_diffrn_radiation_type MoK\a
_diffrn_radiation_wavelength 0.71073
_diffrn_reflns_av_R_equivalents 0.0484
_diffrn_reflns_av_sigmaI/netI 0.0234
_diffrn_reflns_limit_h_max 7
_diffrn_reflns_limit_h_min -7
_diffrn_reflns_limit_k_max 44
_diffrn_reflns_limit_k_min -47
_diffrn_reflns_limit_l_max 16
_diffrn_reflns_limit_l_min -16
_diffrn_reflns_number 66624
_diffrn_reflns_theta_full 26.40
_diffrn_reflns_theta_max 26.40
_diffrn_reflns_theta_min 1.86
_exptl_absorpt_coefficient_mu 0.617
_exptl_absorpt_correction_T_max 0.9728
_exptl_absorpt_correction_T_min 0.8712
_exptl_absorpt_correction_type multi-scan
_exptl_absorpt_process_details 'Sadabs 2004/1 (Brucker Nonius 2004)'
_exptl_crystal_colour brown
_exptl_crystal_density_diffrn 1.322
_exptl_crystal_description needle
_exptl_crystal_F_000 1336
_exptl_crystal_size_max 0.23
_exptl_crystal_size_mid 0.09
_exptl_crystal_size_min 0.05
_refine_diff_density_max 1.232
_refine_diff_density_min -0.449
_refine_diff_density_rms 0.059
_refine_ls_extinction_method none
_refine_ls_goodness_of_fit_ref 1.034
_refine_ls_hydrogen_treatment constr
_refine_ls_matrix_type full
_refine_ls_number_parameters 387
_refine_ls_number_reflns 6504
_refine_ls_number_restraints 0
_refine_ls_restrained_S_all 1.034
_refine_ls_R_factor_all 0.0402
_refine_ls_R_factor_gt 0.0357
_refine_ls_shift/su_max 0.005
_refine_ls_shift/su_mean 0.000
_refine_ls_structure_factor_coef Fsqd
_refine_ls_weighting_details 'calc w=1/[\s^2^(Fo^2^)+(0.0335P)^2^+3.9696P] where P=(Fo^2^+2Fc^2^)/3'
_refine_ls_weighting_scheme calc
_refine_ls_wR_factor_gt 0.0855
_refine_ls_wR_factor_ref 0.0886
_reflns_number_gt 5889
_reflns_number_total 6504
_reflns_threshold_expression >2sigma(I)
_cod_data_source_file ja802034p-file006.cif
_cod_data_source_block Kr097
_cod_original_sg_symbol_Hall '-P 2yn '
_cod_database_code 4108232

loop_
_symmetry_equiv_pos_as_xyz
'x, y, z'
'-x+1/2, y+1/2, -z+1/2'
'-x, -y, -z'
'x-1/2, -y-1/2, z-1/2'

loop_
_atom_site_label
_atom_site_type_symbol
_atom_site_fract_x
_atom_site_fract_y
_atom_site_fract_z
_atom_site_U_iso_or_equiv
_atom_site_adp_type
_atom_site_occupancy
_atom_site_symmetry_multiplicity
_atom_site_calc_flag
_atom_site_refinement_flags
V1_1 V 0.78794(5) 0.959400(7) 0.14252(2) 0.01255(8) Uani 1 1 d .
B1_1 B 0.6994(3) 0.93506(6) 0.33231(16) 0.0164(4) Uani 1 1 d .
N1_1 N 0.6350(3) 0.92392(5) 0.42575(12) 0.0224(4) Uani 1 1 d .
C1_1 C 0.5552(3) 0.95047(6) 0.50043(16) 0.0295(5) Uani 1 1 d .
H1_1 H 0.5682 0.9737 0.4667 0.035 Uiso 1 1 calc R
C2_1 C 0.3199(3) 0.94577(6) 0.52230(19) 0.0331(5) Uani 1 1 d .
H2A_1 H 0.2975 0.9232 0.5549 0.050 Uiso 1 1 calc R
H2B_1 H 0.2376 0.9466 0.4593 0.050 Uiso 1 1 calc R
H2C_1 H 0.2715 0.9645 0.5669 0.050 Uiso 1 1 calc R
C3_1 C 0.6980(4) 0.95212(6) 0.59132(18) 0.0333(5) Uani 1 1 d .
H3A_1 H 0.6493 0.9709 0.6356 0.050 Uiso 1 1 calc R
H3B_1 H 0.8461 0.9567 0.5706 0.050 Uiso 1 1 calc R
H3C_1 H 0.6919 0.9298 0.6273 0.050 Uiso 1 1 calc R
C4_1 C 0.6314(4) 0.88767(6) 0.45934(17) 0.0298(5) Uani 1 1 d .
H4_1 H 0.5798 0.8880 0.5303 0.036 Uiso 1 1 calc R
C5_1 C 0.4724(4) 0.86569(6) 0.40014(18) 0.0331(5) Uani 1 1 d .
H5A_1 H 0.3301 0.8766 0.4024 0.050 Uiso 1 1 calc R
H5B_1 H 0.4651 0.8423 0.4295 0.050 Uiso 1 1 calc R
H5C_1 H 0.5193 0.8640 0.3302 0.050 Uiso 1 1 calc R
C6_1 C 0.8547(4) 0.87209(6) 0.4618(2) 0.0368(5) Uani 1 1 d .
H6A_1 H 0.9089 0.8701 0.3932 0.055 Uiso 1 1 calc R
H6B_1 H 0.8494 0.8489 0.4928 0.055 Uiso 1 1 calc R
H6C_1 H 0.9505 0.8872 0.5011 0.055 Uiso 1 1 calc R
C11_1 C 0.7847(3) 0.91404(4) 0.23624(14) 0.0155(4) Uani 1 1 d .
C12_1 C 1.0026(3) 0.92050(5) 0.20567(14) 0.0162(4) Uani 1 1 d .
H12_1 H 1.1124 0.9222 0.2554 0.019 Uiso 1 1 calc R
C13_1 C 1.0573(3) 0.92437(5) 0.10270(14) 0.0178(4) Uani 1 1 d .
H13_1 H 1.2015 0.9294 0.0847 0.021 Uiso 1 1 calc R
C14_1 C 0.8978(3) 0.92080(5) 0.02709(14) 0.0187(4) Uani 1 1 d .
H14_1 H 0.9338 0.9239 -0.0415 0.022 Uiso 1 1 calc R
C15_1 C 0.6847(3) 0.91256(5) 0.05432(14) 0.0189(4) Uani 1 1 d .
H15_1 H 0.5779 0.9094 0.0038 0.023 Uiso 1 1 calc R
C16_1 C 0.6300(3) 0.90893(5) 0.15716(14) 0.0169(4) Uani 1 1 d .
H16_1 H 0.4866 0.9029 0.1741 0.020 Uiso 1 1 calc R
C17_1 C 0.6898(3) 0.97416(5) 0.28968(13) 0.0160(4) Uani 1 1 d .
C18_1 C 0.8912(3) 0.99104(5) 0.26915(14) 0.0165(4) Uani 1 1 d .
H18_1 H 1.0074 0.9883 0.3151 0.020 Uiso 1 1 calc R
C19_1 C 0.9210(3) 1.01174(5) 0.18200(14) 0.0187(4) Uani 1 1 d .
H19_1 H 1.0565 1.0223 0.1697 0.022 Uiso 1 1 calc R
C20_1 C 0.7488(3) 1.01669(5) 0.11330(15) 0.0196(4) Uani 1 1 d .
H20_1 H 0.7701 1.0296 0.0534 0.024 Uiso 1 1 calc R
C21_1 C 0.5450(3) 1.00225(5) 0.13445(14) 0.0181(4) Uani 1 1 d .
H21_1 H 0.4274 1.0065 0.0903 0.022 Uiso 1 1 calc R
C22_1 C 0.5150(3) 0.98140(5) 0.22118(14) 0.0168(4) Uani 1 1 d .
H22_1 H 0.3768 0.9720 0.2344 0.020 Uiso 1 1 calc R
V1_2 V 0.67947(5) 0.153248(7) 0.15087(2) 0.01175(8) Uani 1 1 d .
B1_2 B 0.5893(3) 0.21382(5) 0.25321(15) 0.0147(4) Uani 1 1 d .
N1_2 N 0.5264(2) 0.24460(4) 0.29791(11) 0.0151(3) Uani 1 1 d .
C1_2 C 0.5546(3) 0.27842(5) 0.24585(14) 0.0187(4) Uani 1 1 d .
H1_2 H 0.6184 0.2733 0.1788 0.022 Uiso 1 1 calc R
C2_2 C 0.3407(3) 0.29688(5) 0.22706(16) 0.0254(4) Uani 1 1 d .
H2A_2 H 0.2415 0.2810 0.1925 0.038 Uiso 1 1 calc R
H2B_2 H 0.3644 0.3175 0.1852 0.038 Uiso 1 1 calc R
H2C_2 H 0.2788 0.3040 0.2913 0.038 Uiso 1 1 calc R
C3_2 C 0.7123(3) 0.30198(5) 0.30201(16) 0.0234(4) Uani 1 1 d .
H3A_2 H 0.6541 0.3078 0.3681 0.035 Uiso 1 1 calc R
H3B_2 H 0.7343 0.3235 0.2636 0.035 Uiso 1 1 calc R
H3C_2 H 0.8500 0.2899 0.3104 0.035 Uiso 1 1 calc R
C4_2 C 0.4301(3) 0.24652(5) 0.39971(13) 0.0168(4) Uani 1 1 d .
H4_2 H 0.4035 0.2717 0.4148 0.020 Uiso 1 1 calc R
C5_2 C 0.2136(3) 0.22782(5) 0.40322(15) 0.0227(4) Uani 1 1 d .
H5A_2 H 0.1183 0.2373 0.3511 0.034 Uiso 1 1 calc R
H5B_2 H 0.1486 0.2313 0.4692 0.034 Uiso 1 1 calc R
H5C_2 H 0.2350 0.2028 0.3916 0.034 Uiso 1 1 calc R
C6_2 C 0.5848(3) 0.23272(5) 0.47933(14) 0.0227(4) Uani 1 1 d .
H6A_2 H 0.6133 0.2080 0.4669 0.034 Uiso 1 1 calc R
H6B_2 H 0.5208 0.2355 0.5459 0.034 Uiso 1 1 calc R
H6C_2 H 0.7198 0.2458 0.4765 0.034 Uiso 1 1 calc R
C11_2 C 0.5722(3) 0.17412(5) 0.29082(13) 0.0148(3) Uani 1 1 d .
C12_2 C 0.7712(3) 0.15591(5) 0.30831(13) 0.0161(4) Uani 1 1 d .
H12_2 H 0.8861 0.1677 0.3410 0.019 Uiso 1 1 calc R
C13_2 C 0.8002(3) 0.12073(5) 0.27804(13) 0.0180(4) Uani 1 1 d .
H13_2 H 0.9344 0.1095 0.2895 0.022 Uiso 1 1 calc R
C14_2 C 0.6309(3) 0.10226(5) 0.23091(14) 0.0189(4) Uani 1 1 d .
H14_2 H 0.6522 0.0790 0.2085 0.023 Uiso 1 1 calc R
C15_2 C 0.4293(3) 0.11871(5) 0.21735(14) 0.0177(4) Uani 1 1 d .
H15_2 H 0.3132 0.1062 0.1879 0.021 Uiso 1 1 calc R
C16_2 C 0.3996(3) 0.15390(5) 0.24764(13) 0.0153(4) Uani 1 1 d .
H16_2 H 0.2623 0.1644 0.2392 0.018 Uiso 1 1 calc R
C17_2 C 0.6835(3) 0.20896(4) 0.14217(13) 0.0140(3) Uani 1 1 d .
C18_2 C 0.9003(3) 0.19637(5) 0.13258(13) 0.0152(3) Uani 1 1 d .
H18_2 H 1.0089 0.2053 0.1760 0.018 Uiso 1 1 calc R
C19_2 C 0.9563(3) 0.17085(5) 0.05960(13) 0.0162(4) Uani 1 1 d .
H19_2 H 1.0998 0.1625 0.0560 0.019 Uiso 1 1 calc R
C20_2 C 0.7980(3) 0.15792(5) -0.00756(14) 0.0170(4) Uani 1 1 d .
H20_2 H 0.8343 0.1405 -0.0553 0.020 Uiso 1 1 calc R
C21_2 C 0.5861(3) 0.17097(5) -0.00340(13) 0.0166(4) Uani 1 1 d .
H21_2 H 0.4806 0.1628 -0.0496 0.020 Uiso 1 1 calc R
C22_2 C 0.5300(3) 0.19630(5) 0.06959(13) 0.0150(3) Uani 1 1 d .
H22_2 H 0.3874 0.2051 0.0705 0.018 Uiso 1 1 calc R

loop_
_atom_site_aniso_label
_atom_site_aniso_U_11
_atom_site_aniso_U_22
_atom_site_aniso_U_33
_atom_site_aniso_U_23
_atom_site_aniso_U_13
_atom_site_aniso_U_12
V1_1 0.01203(15) 0.01252(15) 0.01309(15) 0.00026(11) -0.00004(11) 0.00007(11)
B1_1 0.0125(9) 0.0200(10) 0.0167(10) -0.0001(8) -0.0021(7) -0.0035(8)
N1_1 0.0182(8) 0.0303(9) 0.0186(8) 0.0044(7) -0.0020(6) -0.0086(7)
C1_1 0.0247(11) 0.0418(13) 0.0222(10) -0.0031(9) 0.0045(8) -0.0034(9)
C2_1 0.0255(11) 0.0295(12) 0.0442(14) -0.0063(10) -0.0047(10) 0.0004(9)
C3_1 0.0268(11) 0.0310(12) 0.0421(13) -0.0108(10) -0.0045(10) -0.0034(9)
C4_1 0.0307(11) 0.0291(11) 0.0296(11) 0.0109(9) -0.0045(9) -0.0089(9)
C5_1 0.0279(11) 0.0312(12) 0.0404(13) -0.0109(10) 0.0018(10) -0.0075(9)
C6_1 0.0297(12) 0.0269(11) 0.0538(15) -0.0015(10) -0.0047(11) 0.0028(9)
C11_1 0.0175(9) 0.0109(8) 0.0180(9) 0.0012(7) -0.0011(7) -0.0002(7)
C12_1 0.0153(9) 0.0140(8) 0.0192(9) 0.0003(7) -0.0037(7) 0.0018(7)
C13_1 0.0143(8) 0.0175(9) 0.0216(9) -0.0011(7) 0.0012(7) 0.0031(7)
C14_1 0.0217(9) 0.0175(9) 0.0170(9) -0.0033(7) 0.0014(7) 0.0027(7)
C15_1 0.0199(9) 0.0171(9) 0.0195(9) -0.0043(7) -0.0040(7) 0.0003(7)
C16_1 0.0163(9) 0.0133(8) 0.0210(9) -0.0011(7) -0.0014(7) -0.0020(7)
C17_1 0.0175(9) 0.0154(9) 0.0152(9) -0.0037(7) 0.0023(7) 0.0002(7)
C18_1 0.0170(9) 0.0147(8) 0.0178(9) -0.0040(7) -0.0023(7) -0.0003(7)
C19_1 0.0176(9) 0.0131(8) 0.0254(10) -0.0004(7) 0.0009(7) -0.0025(7)
C20_1 0.0231(9) 0.0135(9) 0.0222(9) 0.0029(7) 0.0013(8) 0.0007(7)
C21_1 0.0171(9) 0.0159(9) 0.0212(9) -0.0008(7) -0.0017(7) 0.0044(7)
C22_1 0.0140(8) 0.0161(9) 0.0203(9) -0.0028(7) 0.0025(7) 0.0006(7)
V1_2 0.01178(15) 0.01149(15) 0.01198(15) 0.00077(11) -0.00053(11) 0.00039(10)
B1_2 0.0122(9) 0.0164(10) 0.0154(10) -0.0004(8) -0.0029(7) -0.0006(7)
N1_2 0.0149(7) 0.0155(7) 0.0149(7) -0.0007(6) -0.0017(6) 0.0015(6)
C1_2 0.0241(10) 0.0141(9) 0.0178(9) -0.0006(7) -0.0012(7) 0.0011(7)
C2_2 0.0286(11) 0.0208(10) 0.0266(11) -0.0003(8) -0.0096(8) 0.0053(8)
C3_2 0.0227(10) 0.0189(9) 0.0285(11) -0.0013(8) -0.0006(8) -0.0029(8)
C4_2 0.0181(9) 0.0171(9) 0.0152(9) -0.0041(7) -0.0003(7) 0.0024(7)
C5_2 0.0199(9) 0.0267(10) 0.0217(10) -0.0037(8) 0.0025(8) -0.0017(8)
C6_2 0.0266(10) 0.0233(10) 0.0181(9) -0.0032(8) -0.0043(8) 0.0034(8)
C11_2 0.0174(9) 0.0160(9) 0.0110(8) -0.0003(7) 0.0017(7) 0.0005(7)
C12_2 0.0161(9) 0.0195(9) 0.0126(8) 0.0022(7) -0.0024(7) -0.0019(7)
C13_2 0.0182(9) 0.0195(9) 0.0164(9) 0.0061(7) 0.0006(7) 0.0050(7)
C14_2 0.0260(10) 0.0124(8) 0.0182(9) 0.0027(7) 0.0040(7) 0.0002(7)
C15_2 0.0191(9) 0.0178(9) 0.0163(9) 0.0014(7) 0.0013(7) -0.0060(7)
C16_2 0.0128(8) 0.0192(9) 0.0141(8) 0.0030(7) 0.0019(7) -0.0001(7)
C17_2 0.0161(8) 0.0108(8) 0.0152(8) 0.0017(6) 0.0002(7) 0.0003(6)
C18_2 0.0137(8) 0.0154(8) 0.0164(9) 0.0020(7) -0.0008(7) -0.0026(7)
C19_2 0.0140(8) 0.0172(9) 0.0174(9) 0.0033(7) 0.0031(7) 0.0013(7)
C20_2 0.0220(9) 0.0149(8) 0.0141(9) 0.0015(7) 0.0019(7) 0.0007(7)
C21_2 0.0192(9) 0.0165(9) 0.0140(8) 0.0028(7) -0.0038(7) -0.0019(7)
C22_2 0.0139(8) 0.0147(8) 0.0163(9) 0.0042(7) -0.0013(7) 0.0010(6)

loop_
_atom_type_symbol
_atom_type_description
_atom_type_scat_dispersion_real
_atom_type_scat_dispersion_imag
_atom_type_scat_source
C C 0.0033 0.0016 'International Tables Vol C Tables 4.2.6.8 and 6.1.1.4'
H H 0.0000 0.0000 'International Tables Vol C Tables 4.2.6.8 and 6.1.1.4'
N N 0.0061 0.0033 'International Tables Vol C Tables 4.2.6.8 and 6.1.1.4'
B B 0.0013 0.0007 'International Tables Vol C Tables 4.2.6.8 and 6.1.1.4'
V V 0.3005 0.5294 'International Tables Vol C Tables 4.2.6.8 and 6.1.1.4'

loop_
_geom_angle_atom_site_label_1
_geom_angle_atom_site_label_2
_geom_angle_atom_site_label_3
_geom_angle
C17_1 V1_1 C11_1 71.09(7)
C17_1 V1_1 C12_1 90.34(7)
C11_1 V1_1 C12_1 39.04(7)
C17_1 V1_1 C18_1 39.03(7)
C11_1 V1_1 C18_1 90.28(7)
C12_1 V1_1 C18_1 84.55(7)
C17_1 V1_1 C22_1 39.09(7)
C11_1 V1_1 C22_1 91.34(7)
C12_1 V1_1 C22_1 124.17(7)
C18_1 V1_1 C22_1 68.67(7)
C17_1 V1_1 C16_1 91.20(7)
C11_1 V1_1 C16_1 38.79(7)
C12_1 V1_1 C16_1 68.37(7)
C18_1 V1_1 C16_1 123.89(7)
C22_1 V1_1 C16_1 86.95(7)
C17_1 V1_1 C13_1 127.08(7)
C11_1 V1_1 C13_1 69.97(7)
C12_1 V1_1 C13_1 37.88(7)
C18_1 V1_1 C13_1 107.73(7)
C22_1 V1_1 C13_1 161.15(7)
C16_1 V1_1 C13_1 79.97(7)
C17_1 V1_1 C19_1 69.71(7)
C11_1 V1_1 C19_1 126.73(7)
C12_1 V1_1 C19_1 107.51(7)
C18_1 V1_1 C19_1 37.58(7)
C22_1 V1_1 C19_1 80.05(7)
C16_1 V1_1 C19_1 160.68(7)
C13_1 V1_1 C19_1 108.75(7)
C17_1 V1_1 C21_1 69.57(7)
C11_1 V1_1 C21_1 128.02(7)
C12_1 V1_1 C21_1 159.91(7)
C18_1 V1_1 C21_1 79.79(7)
C22_1 V1_1 C21_1 37.51(7)
C16_1 V1_1 C21_1 110.59(7)
C13_1 V1_1 C21_1 161.26(7)
C19_1 V1_1 C21_1 66.42(7)
C17_1 V1_1 C15_1 127.75(7)
C11_1 V1_1 C15_1 69.53(7)
C12_1 V1_1 C15_1 79.93(7)
C18_1 V1_1 C15_1 159.81(7)
C22_1 V1_1 C15_1 110.02(7)
C16_1 V1_1 C15_1 37.49(7)
C13_1 V1_1 C15_1 66.58(7)
C19_1 V1_1 C15_1 161.76(7)
C21_1 V1_1 C15_1 111.93(7)
C17_1 V1_1 C20_1 82.42(7)
C11_1 V1_1 C20_1 153.49(7)
C12_1 V1_1 C20_1 143.78(7)
C18_1 V1_1 C20_1 67.60(7)
C22_1 V1_1 C20_1 67.62(7)
C16_1 V1_1 C20_1 146.73(7)
C13_1 V1_1 C20_1 129.30(7)
C19_1 V1_1 C20_1 36.91(7)
C21_1 V1_1 C20_1 36.80(7)
C15_1 V1_1 C20_1 131.63(7)
C17_1 V1_1 C14_1 153.50(7)
C11_1 V1_1 C14_1 82.41(7)
C12_1 V1_1 C14_1 67.80(7)
C18_1 V1_1 C14_1 144.17(7)
C22_1 V1_1 C14_1 146.06(7)
C16_1 V1_1 C14_1 67.40(7)
C13_1 V1_1 C14_1 37.00(7)
C19_1 V1_1 C14_1 129.78(7)
C21_1 V1_1 C14_1 131.40(7)
C15_1 V1_1 C14_1 36.76(7)
C20_1 V1_1 C14_1 124.06(7)
N1_1 B1_1 C17_1 126.81(17)
N1_1 B1_1 C11_1 131.60(18)
C17_1 B1_1 C11_1 101.46(14)
B1_1 N1_1 C4_1 125.24(18)
B1_1 N1_1 C1_1 119.01(17)
C4_1 N1_1 C1_1 115.72(17)
C3_1 C1_1 C2_1 114.87(19)
C3_1 C1_1 N1_1 111.39(18)
C2_1 C1_1 N1_1 111.83(18)
C3_1 C1_1 H1_1 106.0
C2_1 C1_1 H1_1 106.0
N1_1 C1_1 H1_1 106.0
C1_1 C2_1 H2A_1 109.5
C1_1 C2_1 H2B_1 109.5
H2A_1 C2_1 H2B_1 109.5
C1_1 C2_1 H2C_1 109.5
H2A_1 C2_1 H2C_1 109.5
H2B_1 C2_1 H2C_1 109.5
C1_1 C3_1 H3A_1 109.5
C1_1 C3_1 H3B_1 109.5
H3A_1 C3_1 H3B_1 109.5
C1_1 C3_1 H3C_1 109.5
H3A_1 C3_1 H3C_1 109.5
H3B_1 C3_1 H3C_1 109.5
N1_1 C4_1 C6_1 111.49(18)
N1_1 C4_1 C5_1 112.41(18)
C6_1 C4_1 C5_1 112.8(2)
N1_1 C4_1 H4_1 106.5
C6_1 C4_1 H4_1 106.5
C5_1 C4_1 H4_1 106.5
C4_1 C5_1 H5A_1 109.5
C4_1 C5_1 H5B_1 109.5
H5A_1 C5_1 H5B_1 109.5
C4_1 C5_1 H5C_1 109.5
H5A_1 C5_1 H5C_1 109.5
H5B_1 C5_1 H5C_1 109.5
C4_1 C6_1 H6A_1 109.5
C4_1 C6_1 H6B_1 109.5
H6A_1 C6_1 H6B_1 109.5
C4_1 C6_1 H6C_1 109.5
H6A_1 C6_1 H6C_1 109.5
H6B_1 C6_1 H6C_1 109.5
C16_1 C11_1 C12_1 116.35(16)
C16_1 C11_1 B1_1 115.42(15)
C12_1 C11_1 B1_1 117.17(15)
C16_1 C11_1 V1_1 72.07(10)
C12_1 C11_1 V1_1 71.49(10)
B1_1 C11_1 V1_1 93.53(11)
C13_1 C12_1 C11_1 121.53(17)
C13_1 C12_1 V1_1 72.86(10)
C11_1 C12_1 V1_1 69.47(10)
C13_1 C12_1 H12_1 119.2
C11_1 C12_1 H12_1 119.2
V1_1 C12_1 H12_1 131.4
C14_1 C13_1 C12_1 120.27(17)
C14_1 C13_1 V1_1 72.62(10)
C12_1 C13_1 V1_1 69.26(10)
C14_1 C13_1 H13_1 119.9
C12_1 C13_1 H13_1 119.9
V1_1 C13_1 H13_1 131.0
C15_1 C14_1 C13_1 119.56(17)
C15_1 C14_1 V1_1 71.36(10)
C13_1 C14_1 V1_1 70.38(10)
C15_1 C14_1 H14_1 120.2
C13_1 C14_1 H14_1 120.2
V1_1 C14_1 H14_1 130.6
C14_1 C15_1 C16_1 120.10(17)
C14_1 C15_1 V1_1 71.89(11)
C16_1 C15_1 V1_1 69.05(10)
C14_1 C15_1 H15_1 119.9
C16_1 C15_1 H15_1 119.9
V1_1 C15_1 H15_1 132.0
C15_1 C16_1 C11_1 121.99(17)
C15_1 C16_1 V1_1 73.45(11)
C11_1 C16_1 V1_1 69.14(10)
C15_1 C16_1 H16_1 119.0
C11_1 C16_1 H16_1 119.0
V1_1 C16_1 H16_1 131.4
C18_1 C17_1 C22_1 116.58(16)
C18_1 C17_1 B1_1 117.23(16)
C22_1 C17_1 B1_1 115.46(16)
C18_1 C17_1 V1_1 71.88(10)
C22_1 C17_1 V1_1 71.89(10)
B1_1 C17_1 V1_1 93.84(11)
C19_1 C18_1 C17_1 121.75(17)
C19_1 C18_1 V1_1 73.55(11)
C17_1 C18_1 V1_1 69.09(10)
C19_1 C18_1 H18_1 119.1
C17_1 C18_1 H18_1 119.1
V1_1 C18_1 H18_1 131.1
C20_1 C19_1 C18_1 120.02(17)
C20_1 C19_1 V1_1 71.99(10)
C18_1 C19_1 V1_1 68.87(10)
C20_1 C19_1 H19_1 120.0
C18_1 C19_1 H19_1 120.0
V1_1 C19_1 H19_1 132.1
C21_1 C20_1 C19_1 119.60(17)
C21_1 C20_1 V1_1 71.24(10)
C19_1 C20_1 V1_1 71.10(10)
C21_1 C20_1 H20_1 120.2
C19_1 C20_1 H20_1 120.2
V1_1 C20_1 H20_1 129.9
C20_1 C21_1 C22_1 120.45(17)
C20_1 C21_1 V1_1 71.96(10)
C22_1 C21_1 V1_1 68.86(10)
C20_1 C21_1 H21_1 119.8
C22_1 C21_1 H21_1 119.8
V1_1 C21_1 H21_1 132.4
C21_1 C22_1 C17_1 121.39(16)
C21_1 C22_1 V1_1 73.62(10)
C17_1 C22_1 V1_1 69.01(10)
C21_1 C22_1 H22_1 119.3
C17_1 C22_1 H22_1 119.3
V1_1 C22_1 H22_1 130.8
C17_2 V1_2 C11_2 71.19(7)
C17_2 V1_2 C18_2 39.08(6)
C11_2 V1_2 C18_2 90.84(7)
C17_2 V1_2 C12_2 90.13(7)
C11_2 V1_2 C12_2 38.98(7)
C18_2 V1_2 C12_2 84.85(7)
C17_2 V1_2 C16_2 91.74(7)
C11_2 V1_2 C16_2 39.02(7)
C18_2 V1_2 C16_2 124.74(7)
C12_2 V1_2 C16_2 68.47(7)
C17_2 V1_2 C22_2 38.90(7)
C11_2 V1_2 C22_2 90.84(7)
C18_2 V1_2 C22_2 68.56(7)
C12_2 V1_2 C22_2 123.53(7)
C16_2 V1_2 C22_2 86.85(7)
C17_2 V1_2 C19_2 69.97(7)
C11_2 V1_2 C19_2 127.68(7)
C18_2 V1_2 C19_2 37.87(7)
C12_2 V1_2 C19_2 108.36(7)
C16_2 V1_2 C19_2 161.60(7)
C22_2 V1_2 C19_2 80.08(7)
C17_2 V1_2 C13_2 126.55(7)
C11_2 V1_2 C13_2 69.69(7)
C18_2 V1_2 C13_2 107.57(7)
C12_2 V1_2 C13_2 37.61(7)
C16_2 V1_2 C13_2 79.81(7)
C22_2 V1_2 C13_2 160.31(7)
C19_2 V1_2 C13_2 109.11(7)
C17_2 V1_2 C15_2 128.49(7)
C11_2 V1_2 C15_2 69.73(7)
C18_2 V1_2 C15_2 160.57(7)
C12_2 V1_2 C15_2 79.86(7)
C16_2 V1_2 C15_2 37.60(7)
C22_2 V1_2 C15_2 110.50(7)
C19_2 V1_2 C15_2 160.67(7)
C13_2 V1_2 C15_2 66.36(7)
C17_2 V1_2 C21_2 69.51(7)
C11_2 V1_2 C21_2 127.30(7)
C18_2 V1_2 C21_2 79.95(7)
C12_2 V1_2 C21_2 159.61(7)
C16_2 V1_2 C21_2 109.70(7)
C22_2 V1_2 C21_2 37.47(7)
C19_2 V1_2 C21_2 66.56(7)
C13_2 V1_2 C21_2 162.12(7)
C15_2 V1_2 C21_2 111.56(7)
C17_2 V1_2 C20_2 82.27(7)
C11_2 V1_2 C20_2 153.46(7)
C18_2 V1_2 C20_2 67.70(7)
C12_2 V1_2 C20_2 144.80(7)
C16_2 V1_2 C20_2 145.63(7)
C22_2 V1_2 C20_2 67.36(7)
C19_2 V1_2 C20_2 36.93(7)
C13_2 V1_2 C20_2 130.30(7)
C15_2 V1_2 C20_2 130.87(7)
C21_2 V1_2 C20_2 36.71(7)
C17_2 V1_2 C14_2 153.58(7)
C11_2 V1_2 C14_2 82.43(7)
C18_2 V1_2 C14_2 143.62(7)
C12_2 V1_2 C14_2 67.56(7)
C16_2 V1_2 C14_2 67.54(7)
C22_2 V1_2 C14_2 146.73(7)
C19_2 V1_2 C14_2 129.15(7)
C13_2 V1_2 C14_2 36.79(7)
C15_2 V1_2 C14_2 36.81(7)
C21_2 V1_2 C14_2 131.67(7)
C20_2 V1_2 C14_2 124.10(7)
N1_2 B1_2 C17_2 127.11(17)
N1_2 B1_2 C11_2 131.02(16)
C17_2 B1_2 C11_2 101.70(14)
B1_2 N1_2 C1_2 120.78(15)
B1_2 N1_2 C4_2 123.56(15)
C1_2 N1_2 C4_2 115.66(14)
N1_2 C1_2 C3_2 111.51(15)
N1_2 C1_2 C2_2 112.13(16)
C3_2 C1_2 C2_2 111.27(16)
N1_2 C1_2 H1_2 107.2
C3_2 C1_2 H1_2 107.2
C2_2 C1_2 H1_2 107.2
C1_2 C2_2 H2A_2 109.5
C1_2 C2_2 H2B_2 109.5
H2A_2 C2_2 H2B_2 109.5
C1_2 C2_2 H2C_2 109.5
H2A_2 C2_2 H2C_2 109.5
H2B_2 C2_2 H2C_2 109.5
C1_2 C3_2 H3A_2 109.5
C1_2 C3_2 H3B_2 109.5
H3A_2 C3_2 H3B_2 109.5
C1_2 C3_2 H3C_2 109.5
H3A_2 C3_2 H3C_2 109.5
H3B_2 C3_2 H3C_2 109.5
N1_2 C4_2 C6_2 111.15(15)
N1_2 C4_2 C5_2 111.47(15)
C6_2 C4_2 C5_2 111.66(16)
N1_2 C4_2 H4_2 107.4
C6_2 C4_2 H4_2 107.4
C5_2 C4_2 H4_2 107.4
C4_2 C5_2 H5A_2 109.5
C4_2 C5_2 H5B_2 109.5
H5A_2 C5_2 H5B_2 109.5
C4_2 C5_2 H5C_2 109.5
H5A_2 C5_2 H5C_2 109.5
H5B_2 C5_2 H5C_2 109.5
C4_2 C6_2 H6A_2 109.5
C4_2 C6_2 H6B_2 109.5
H6A_2 C6_2 H6B_2 109.5
C4_2 C6_2 H6C_2 109.5
H6A_2 C6_2 H6C_2 109.5
H6B_2 C6_2 H6C_2 109.5
C12_2 C11_2 C16_2 116.20(16)
C12_2 C11_2 B1_2 116.86(15)
C16_2 C11_2 B1_2 115.85(15)
C12_2 C11_2 V1_2 71.71(10)
C16_2 C11_2 V1_2 71.79(10)
B1_2 C11_2 V1_2 93.50(10)
C13_2 C12_2 C11_2 121.77(17)
C13_2 C12_2 V1_2 73.40(10)
C11_2 C12_2 V1_2 69.32(10)
C13_2 C12_2 H12_2 119.1
C11_2 C12_2 H12_2 119.1
V1_2 C12_2 H12_2 131.0
C14_2 C13_2 C12_2 120.41(17)
C14_2 C13_2 V1_2 72.34(10)
C12_2 C13_2 V1_2 68.99(10)
C14_2 C13_2 H13_2 119.8
C12_2 C13_2 H13_2 119.8
V1_2 C13_2 H13_2 131.8
C13_2 C14_2 C15_2 119.41(17)
C13_2 C14_2 V1_2 70.87(10)
C15_2 C14_2 V1_2 70.97(10)
C13_2 C14_2 H14_2 120.3
C15_2 C14_2 H14_2 120.3
V1_2 C14_2 H14_2 130.4
C14_2 C15_2 C16_2 120.28(17)
C14_2 C15_2 V1_2 72.22(10)
C16_2 C15_2 V1_2 69.00(10)
C14_2 C15_2 H15_2 119.9
C16_2 C15_2 H15_2 119.9
V1_2 C15_2 H15_2 131.8
C15_2 C16_2 C11_2 121.74(16)
C15_2 C16_2 V1_2 73.40(10)
C11_2 C16_2 V1_2 69.19(9)
C15_2 C16_2 H16_2 119.1
C11_2 C16_2 H16_2 119.1
V1_2 C16_2 H16_2 131.2
C22_2 C17_2 C18_2 116.45(16)
C22_2 C17_2 B1_2 114.40(15)
C18_2 C17_2 B1_2 118.00(15)
C22_2 C17_2 V1_2 72.04(10)
C18_2 C17_2 V1_2 71.42(10)
B1_2 C17_2 V1_2 93.53(11)
C19_2 C18_2 C17_2 121.67(16)
C19_2 C18_2 V1_2 73.19(10)
C17_2 C18_2 V1_2 69.50(10)
C19_2 C18_2 H18_2 119.2
C17_2 C18_2 H18_2 119.2
V1_2 C18_2 H18_2 131.0
C20_2 C19_2 C18_2 119.97(16)
C20_2 C19_2 V1_2 72.57(10)
C18_2 C19_2 V1_2 68.94(10)
C20_2 C19_2 H19_2 120.0
C18_2 C19_2 H19_2 120.0
V1_2 C19_2 H19_2 131.2
C21_2 C20_2 C19_2 119.79(17)
C21_2 C20_2 V1_2 71.24(10)
C19_2 C20_2 V1_2 70.50(10)
C21_2 C20_2 H20_2 120.1
C19_2 C20_2 H20_2 120.1
V1_2 C20_2 H20_2 130.8
C20_2 C21_2 C22_2 120.24(17)
C20_2 C21_2 V1_2 72.06(10)
C22_2 C21_2 V1_2 69.04(10)
C20_2 C21_2 H21_2 119.9
C22_2 C21_2 H21_2 119.9
V1_2 C21_2 H21_2 131.9
C21_2 C22_2 C17_2 121.72(16)
C21_2 C22_2 V1_2 73.49(10)
C17_2 C22_2 V1_2 69.07(10)
C21_2 C22_2 H22_2 119.1
C17_2 C22_2 H22_2 119.1
V1_2 C22_2 H22_2 131.2

loop_
_geom_bond_atom_site_label_1
_geom_bond_atom_site_label_2
_geom_bond_distance
V1_1 C17_1 2.1336(17)
V1_1 C11_1 2.1408(18)
V1_1 C12_1 2.1677(18)
V1_1 C18_1 2.1708(18)
V1_1 C22_1 2.1721(18)
V1_1 C16_1 2.1797(18)
V1_1 C13_1 2.2150(18)
V1_1 C19_1 2.2320(18)
V1_1 C21_1 2.2343(18)
V1_1 C15_1 2.2373(19)
V1_1 C20_1 2.2437(18)
V1_1 C14_1 2.2442(18)
B1_1 N1_1 1.378(3)
B1_1 C17_1 1.604(3)
B1_1 C11_1 1.606(3)
N1_1 C4_1 1.460(3)
N1_1 C1_1 1.510(3)
C1_1 C3_1 1.498(3)
C1_1 C2_1 1.505(3)
C1_1 H1_1 1.0000
C2_1 H2A_1 0.9800
C2_1 H2B_1 0.9800
C2_1 H2C_1 0.9800
C3_1 H3A_1 0.9800
C3_1 H3B_1 0.9800
C3_1 H3C_1 0.9800
C4_1 C6_1 1.513(3)
C4_1 C5_1 1.516(3)
C4_1 H4_1 1.0000
C5_1 H5A_1 0.9800
C5_1 H5B_1 0.9800
C5_1 H5C_1 0.9800
C6_1 H6A_1 0.9800
C6_1 H6B_1 0.9800
C6_1 H6C_1 0.9800
C11_1 C16_1 1.435(3)
C11_1 C12_1 1.440(2)
C12_1 C13_1 1.423(3)
C12_1 H12_1 0.9500
C13_1 C14_1 1.415(3)
C13_1 H13_1 0.9500
C14_1 C15_1 1.413(3)
C14_1 H14_1 0.9500
C15_1 C16_1 1.421(3)
C15_1 H15_1 0.9500
C16_1 H16_1 0.9500
C17_1 C18_1 1.438(3)
C17_1 C22_1 1.441(3)
C18_1 C19_1 1.419(3)
C18_1 H18_1 0.9500
C19_1 C20_1 1.417(3)
C19_1 H19_1 0.9500
C20_1 C21_1 1.414(3)
C20_1 H20_1 0.9500
C21_1 C22_1 1.418(3)
C21_1 H21_1 0.9500
C22_1 H22_1 0.9500
V1_2 C17_2 2.1391(17)
V1_2 C11_2 2.1396(17)
V1_2 C18_2 2.1647(17)
V1_2 C12_2 2.1714(18)
V1_2 C16_2 2.1742(17)
V1_2 C22_2 2.1786(17)
V1_2 C19_2 2.2206(17)
V1_2 C13_2 2.2290(18)
V1_2 C15_2 2.2318(18)
V1_2 C21_2 2.2368(18)
V1_2 C20_2 2.2474(18)
V1_2 C14_2 2.2481(18)
B1_2 N1_2 1.380(2)
B1_2 C17_2 1.606(3)
B1_2 C11_2 1.606(3)
N1_2 C1_2 1.481(2)
N1_2 C4_2 1.488(2)
C1_2 C3_2 1.526(3)
C1_2 C2_2 1.527(3)
C1_2 H1_2 1.0000
C2_2 H2A_2 0.9800
C2_2 H2B_2 0.9800
C2_2 H2C_2 0.9800
C3_2 H3A_2 0.9800
C3_2 H3B_2 0.9800
C3_2 H3C_2 0.9800
C4_2 C6_2 1.522(3)
C4_2 C5_2 1.527(3)
C4_2 H4_2 1.0000
C5_2 H5A_2 0.9800
C5_2 H5B_2 0.9800
C5_2 H5C_2 0.9800
C6_2 H6A_2 0.9800
C6_2 H6B_2 0.9800
C6_2 H6C_2 0.9800
C11_2 C12_2 1.439(3)
C11_2 C16_2 1.441(2)
C12_2 C13_2 1.420(3)
C12_2 H12_2 0.9500
C13_2 C14_2 1.413(3)
C13_2 H13_2 0.9500
C14_2 C15_2 1.414(3)
C14_2 H14_2 0.9500
C15_2 C16_2 1.421(3)
C15_2 H15_2 0.9500
C16_2 H16_2 0.9500
C17_2 C22_2 1.438(3)
C17_2 C18_2 1.440(2)
C18_2 C19_2 1.424(2)
C18_2 H18_2 0.9500
C19_2 C20_2 1.415(3)
C19_2 H19_2 0.9500
C20_2 C21_2 1.412(3)
C20_2 H20_2 0.9500
C21_2 C22_2 1.419(3)
C21_2 H21_2 0.9500
C22_2 H22_2 0.9500

loop_
_geom_torsion_atom_site_label_1
_geom_torsion_atom_site_label_2
_geom_torsion_atom_site_label_3
_geom_torsion_atom_site_label_4
_geom_torsion
C17_1 B1_1 N1_1 C4_1 175.22(18)
C11_1 B1_1 N1_1 C4_1 0.1(3)
C17_1 B1_1 N1_1 C1_1 -3.0(3)
C11_1 B1_1 N1_1 C1_1 -178.11(19)
B1_1 N1_1 C1_1 C3_1 -116.7(2)
C4_1 N1_1 C1_1 C3_1 64.9(2)
B1_1 N1_1 C1_1 C2_1 113.3(2)
C4_1 N1_1 C1_1 C2_1 -65.1(2)
B1_1 N1_1 C4_1 C6_1 63.2(3)
C1_1 N1_1 C4_1 C6_1 -118.5(2)
B1_1 N1_1 C4_1 C5_1 -64.5(3)
C1_1 N1_1 C4_1 C5_1 113.7(2)
N1_1 B1_1 C11_1 C16_1 101.8(2)
C17_1 B1_1 C11_1 C16_1 -74.24(18)
N1_1 B1_1 C11_1 C12_1 -115.4(2)
C17_1 B1_1 C11_1 C12_1 68.55(19)
N1_1 B1_1 C11_1 V1_1 173.57(19)
C17_1 B1_1 C11_1 V1_1 -2.43(13)
C17_1 V1_1 C11_1 C16_1 117.49(12)
C12_1 V1_1 C11_1 C16_1 -126.89(15)
C18_1 V1_1 C11_1 C16_1 152.13(11)
C22_1 V1_1 C11_1 C16_1 83.45(11)
C13_1 V1_1 C11_1 C16_1 -99.06(11)
C19_1 V1_1 C11_1 C16_1 162.03(10)
C21_1 V1_1 C11_1 C16_1 74.91(13)
C15_1 V1_1 C11_1 C16_1 -27.45(10)
C20_1 V1_1 C11_1 C16_1 119.70(16)
C14_1 V1_1 C11_1 C16_1 -63.06(11)
C17_1 V1_1 C11_1 C12_1 -115.62(12)
C18_1 V1_1 C11_1 C12_1 -80.98(11)
C22_1 V1_1 C11_1 C12_1 -149.66(11)
C16_1 V1_1 C11_1 C12_1 126.89(15)
C13_1 V1_1 C11_1 C12_1 27.83(10)
C19_1 V1_1 C11_1 C12_1 -71.08(12)
C21_1 V1_1 C11_1 C12_1 -158.20(10)
C15_1 V1_1 C11_1 C12_1 99.44(11)
C20_1 V1_1 C11_1 C12_1 -113.41(17)
C14_1 V1_1 C11_1 C12_1 63.83(11)
C17_1 V1_1 C11_1 B1_1 1.89(10)
C12_1 V1_1 C11_1 B1_1 117.51(15)
C18_1 V1_1 C11_1 B1_1 36.52(11)
C22_1 V1_1 C11_1 B1_1 -32.15(11)
C16_1 V1_1 C11_1 B1_1 -115.60(15)
C13_1 V1_1 C11_1 B1_1 145.33(12)
C19_1 V1_1 C11_1 B1_1 46.42(13)
C21_1 V1_1 C11_1 B1_1 -40.69(14)
C15_1 V1_1 C11_1 B1_1 -143.06(12)
C20_1 V1_1 C11_1 B1_1 4.1(2)
C14_1 V1_1 C11_1 B1_1 -178.66(11)
C16_1 C11_1 C12_1 C13_1 4.9(2)
B1_1 C11_1 C12_1 C13_1 -137.53(18)
V1_1 C11_1 C12_1 C13_1 -53.21(15)
C16_1 C11_1 C12_1 V1_1 58.12(14)
B1_1 C11_1 C12_1 V1_1 -84.32(14)
C17_1 V1_1 C12_1 C13_1 -167.04(11)
C11_1 V1_1 C12_1 C13_1 134.41(16)
C18_1 V1_1 C12_1 C13_1 -128.39(11)
C22_1 V1_1 C12_1 C13_1 172.03(10)
C16_1 V1_1 C12_1 C13_1 101.80(12)
C19_1 V1_1 C12_1 C13_1 -98.25(11)
C21_1 V1_1 C12_1 C13_1 -167.21(18)
C15_1 V1_1 C12_1 C13_1 64.59(11)
C20_1 V1_1 C12_1 C13_1 -89.47(15)
C14_1 V1_1 C12_1 C13_1 28.33(11)
C17_1 V1_1 C12_1 C11_1 58.55(11)
C18_1 V1_1 C12_1 C11_1 97.20(11)
C22_1 V1_1 C12_1 C11_1 37.62(13)
C16_1 V1_1 C12_1 C11_1 -32.61(10)
C13_1 V1_1 C12_1 C11_1 -134.41(16)
C19_1 V1_1 C12_1 C11_1 127.34(11)
C21_1 V1_1 C12_1 C11_1 58.4(2)
C15_1 V1_1 C12_1 C11_1 -69.82(11)
C20_1 V1_1 C12_1 C11_1 136.12(12)
C14_1 V1_1 C12_1 C11_1 -106.08(11)
C11_1 C12_1 C13_1 C14_1 -2.1(3)
V1_1 C12_1 C13_1 C14_1 -53.78(16)
C11_1 C12_1 C13_1 V1_1 51.70(15)
C17_1 V1_1 C13_1 C14_1 149.43(11)
C11_1 V1_1 C13_1 C14_1 104.49(12)
C12_1 V1_1 C13_1 C14_1 133.10(16)
C18_1 V1_1 C13_1 C14_1 -171.89(11)
C22_1 V1_1 C13_1 C14_1 112.3(2)
C16_1 V1_1 C13_1 C14_1 65.57(11)
C19_1 V1_1 C13_1 C14_1 -132.25(11)
C21_1 V1_1 C13_1 C14_1 -60.6(3)
C15_1 V1_1 C13_1 C14_1 28.84(11)
C20_1 V1_1 C13_1 C14_1 -96.68(13)
C17_1 V1_1 C13_1 C12_1 16.32(14)
C11_1 V1_1 C13_1 C12_1 -28.61(10)
C18_1 V1_1 C13_1 C12_1 55.01(12)
C22_1 V1_1 C13_1 C12_1 -20.8(3)
C16_1 V1_1 C13_1 C12_1 -67.53(11)
C19_1 V1_1 C13_1 C12_1 94.65(11)
C21_1 V1_1 C13_1 C12_1 166.3(2)
C15_1 V1_1 C13_1 C12_1 -104.27(12)
C20_1 V1_1 C13_1 C12_1 130.22(11)
C14_1 V1_1 C13_1 C12_1 -133.10(16)
C12_1 C13_1 C14_1 C15_1 -1.4(3)
V1_1 C13_1 C14_1 C15_1 -53.68(16)
C12_1 C13_1 C14_1 V1_1 52.24(15)
C17_1 V1_1 C14_1 C15_1 66.9(2)
C11_1 V1_1 C14_1 C15_1 65.72(11)
C12_1 V1_1 C14_1 C15_1 103.35(12)
C18_1 V1_1 C14_1 C15_1 145.58(13)
C22_1 V1_1 C14_1 C15_1 -15.33(18)
C16_1 V1_1 C14_1 C15_1 28.49(11)
C13_1 V1_1 C14_1 C15_1 132.30(17)
C19_1 V1_1 C14_1 C15_1 -161.90(11)
C21_1 V1_1 C14_1 C15_1 -69.60(14)
C20_1 V1_1 C14_1 C15_1 -115.77(12)
C17_1 V1_1 C14_1 C13_1 -65.4(2)
C11_1 V1_1 C14_1 C13_1 -66.59(11)
C12_1 V1_1 C14_1 C13_1 -28.96(11)
C18_1 V1_1 C14_1 C13_1 13.28(18)
C22_1 V1_1 C14_1 C13_1 -147.63(13)
C16_1 V1_1 C14_1 C13_1 -103.81(12)
C19_1 V1_1 C14_1 C13_1 65.80(14)
C21_1 V1_1 C14_1 C13_1 158.09(11)
C15_1 V1_1 C14_1 C13_1 -132.30(17)
C20_1 V1_1 C14_1 C13_1 111.92(12)
C13_1 C14_1 C15_1 C16_1 1.9(3)
V1_1 C14_1 C15_1 C16_1 -51.36(15)
C13_1 C14_1 C15_1 V1_1 53.22(15)
C17_1 V1_1 C15_1 C14_1 -148.73(11)
C11_1 V1_1 C15_1 C14_1 -105.33(12)
C12_1 V1_1 C15_1 C14_1 -66.20(11)
C18_1 V1_1 C15_1 C14_1 -106.5(2)
C22_1 V1_1 C15_1 C14_1 170.96(11)
C16_1 V1_1 C15_1 C14_1 -133.65(17)
C13_1 V1_1 C15_1 C14_1 -29.02(11)
C19_1 V1_1 C15_1 C14_1 49.7(3)
C21_1 V1_1 C15_1 C14_1 130.72(11)
C20_1 V1_1 C15_1 C14_1 93.57(13)
C17_1 V1_1 C15_1 C16_1 -15.08(14)
C11_1 V1_1 C15_1 C16_1 28.33(11)
C12_1 V1_1 C15_1 C16_1 67.46(11)
C18_1 V1_1 C15_1 C16_1 27.1(3)
C22_1 V1_1 C15_1 C16_1 -55.39(12)
C13_1 V1_1 C15_1 C16_1 104.64(12)
C19_1 V1_1 C15_1 C16_1 -176.6(2)
C21_1 V1_1 C15_1 C16_1 -95.63(12)
C20_1 V1_1 C15_1 C16_1 -132.78(11)
C14_1 V1_1 C15_1 C16_1 133.65(17)
C14_1 C15_1 C16_1 C11_1 1.2(3)
V1_1 C15_1 C16_1 C11_1 -51.42(15)
C14_1 C15_1 C16_1 V1_1 52.65(16)
C12_1 C11_1 C16_1 C15_1 -4.5(3)
B1_1 C11_1 C16_1 C15_1 138.60(18)
V1_1 C11_1 C16_1 C15_1 53.32(16)
C12_1 C11_1 C16_1 V1_1 -57.82(14)
B1_1 C11_1 C16_1 V1_1 85.29(14)
C17_1 V1_1 C16_1 C15_1 168.13(11)
C11_1 V1_1 C16_1 C15_1 -134.80(16)
C12_1 V1_1 C16_1 C15_1 -101.99(12)
C18_1 V1_1 C16_1 C15_1 -169.08(11)
C22_1 V1_1 C16_1 C15_1 129.25(11)
C13_1 V1_1 C16_1 C15_1 -64.37(11)
C19_1 V1_1 C16_1 C15_1 176.80(19)
C21_1 V1_1 C16_1 C15_1 99.54(12)
C20_1 V1_1 C16_1 C15_1 90.16(16)
C14_1 V1_1 C16_1 C15_1 -27.97(11)
C17_1 V1_1 C16_1 C11_1 -57.07(11)
C12_1 V1_1 C16_1 C11_1 32.81(10)
C18_1 V1_1 C16_1 C11_1 -34.28(13)
C22_1 V1_1 C16_1 C11_1 -95.95(11)
C13_1 V1_1 C16_1 C11_1 70.43(11)
C19_1 V1_1 C16_1 C11_1 -48.4(3)
C21_1 V1_1 C16_1 C11_1 -125.66(11)
C15_1 V1_1 C16_1 C11_1 134.80(16)
C20_1 V1_1 C16_1 C11_1 -135.04(13)
C14_1 V1_1 C16_1 C11_1 106.83(12)
N1_1 B1_1 C17_1 C18_1 114.6(2)
C11_1 B1_1 C17_1 C18_1 -69.14(19)
N1_1 B1_1 C17_1 C22_1 -102.1(2)
C11_1 B1_1 C17_1 C22_1 74.20(18)
N1_1 B1_1 C17_1 V1_1 -173.82(17)
C11_1 B1_1 C17_1 V1_1 2.44(13)
C11_1 V1_1 C17_1 C18_1 115.52(12)
C12_1 V1_1 C17_1 C18_1 80.91(11)
C22_1 V1_1 C17_1 C18_1 -127.03(15)
C16_1 V1_1 C17_1 C18_1 149.29(11)
C13_1 V1_1 C17_1 C18_1 70.98(13)
C19_1 V1_1 C17_1 C18_1 -27.66(10)
C21_1 V1_1 C17_1 C18_1 -99.15(11)
C15_1 V1_1 C17_1 C18_1 158.40(10)
C20_1 V1_1 C17_1 C18_1 -63.48(11)
C14_1 V1_1 C17_1 C18_1 114.29(17)
C11_1 V1_1 C17_1 C22_1 -117.44(11)
C12_1 V1_1 C17_1 C22_1 -152.05(11)
C18_1 V1_1 C17_1 C22_1 127.03(15)
C16_1 V1_1 C17_1 C22_1 -83.68(11)
C13_1 V1_1 C17_1 C22_1 -161.99(10)
C19_1 V1_1 C17_1 C22_1 99.37(11)
C21_1 V1_1 C17_1 C22_1 27.88(10)
C15_1 V1_1 C17_1 C22_1 -74.57(13)
C20_1 V1_1 C17_1 C22_1 63.55(11)
C14_1 V1_1 C17_1 C22_1 -118.68(16)
C11_1 V1_1 C17_1 B1_1 -1.90(10)
C12_1 V1_1 C17_1 B1_1 -36.50(11)
C18_1 V1_1 C17_1 B1_1 -117.42(15)
C22_1 V1_1 C17_1 B1_1 115.55(15)
C16_1 V1_1 C17_1 B1_1 31.87(11)
C13_1 V1_1 C17_1 B1_1 -46.44(14)
C19_1 V1_1 C17_1 B1_1 -145.08(12)
C21_1 V1_1 C17_1 B1_1 143.43(12)
C15_1 V1_1 C17_1 B1_1 40.98(14)
C20_1 V1_1 C17_1 B1_1 179.10(12)
C14_1 V1_1 C17_1 B1_1 -3.1(2)
C22_1 C17_1 C18_1 C19_1 -4.4(3)
B1_1 C17_1 C18_1 C19_1 138.53(18)
V1_1 C17_1 C18_1 C19_1 53.64(16)
C22_1 C17_1 C18_1 V1_1 -58.04(14)
B1_1 C17_1 C18_1 V1_1 84.89(14)
C17_1 V1_1 C18_1 C19_1 -134.44(16)
C11_1 V1_1 C18_1 C19_1 166.94(11)
C12_1 V1_1 C18_1 C19_1 128.27(11)
C22_1 V1_1 C18_1 C19_1 -101.73(12)
C16_1 V1_1 C18_1 C19_1 -172.40(10)
C13_1 V1_1 C18_1 C19_1 97.92(11)
C21_1 V1_1 C18_1 C19_1 -64.37(11)
C15_1 V1_1 C18_1 C19_1 168.08(18)
C20_1 V1_1 C18_1 C19_1 -28.06(11)
C14_1 V1_1 C18_1 C19_1 89.58(15)
C11_1 V1_1 C18_1 C17_1 -58.62(11)
C12_1 V1_1 C18_1 C17_1 -97.29(11)
C22_1 V1_1 C18_1 C17_1 32.71(10)
C16_1 V1_1 C18_1 C17_1 -37.96(13)
C13_1 V1_1 C18_1 C17_1 -127.64(11)
C19_1 V1_1 C18_1 C17_1 134.44(16)
C21_1 V1_1 C18_1 C17_1 70.07(11)
C15_1 V1_1 C18_1 C17_1 -57.5(2)
C20_1 V1_1 C18_1 C17_1 106.38(12)
C14_1 V1_1 C18_1 C17_1 -135.98(13)
C17_1 C18_1 C19_1 C20_1 1.0(3)
V1_1 C18_1 C19_1 C20_1 52.69(16)
C17_1 C18_1 C19_1 V1_1 -51.66(15)
C17_1 V1_1 C19_1 C20_1 -104.96(12)
C11_1 V1_1 C19_1 C20_1 -149.97(11)
C12_1 V1_1 C19_1 C20_1 171.36(11)
C18_1 V1_1 C19_1 C20_1 -133.60(16)
C22_1 V1_1 C19_1 C20_1 -65.78(11)
C16_1 V1_1 C19_1 C20_1 -114.2(2)
C13_1 V1_1 C19_1 C20_1 131.45(11)
C21_1 V1_1 C19_1 C20_1 -29.12(11)
C15_1 V1_1 C19_1 C20_1 59.6(3)
C14_1 V1_1 C19_1 C20_1 96.02(13)
C17_1 V1_1 C19_1 C18_1 28.64(11)
C11_1 V1_1 C19_1 C18_1 -16.37(14)
C12_1 V1_1 C19_1 C18_1 -55.04(12)
C22_1 V1_1 C19_1 C18_1 67.82(11)
C16_1 V1_1 C19_1 C18_1 19.4(3)
C13_1 V1_1 C19_1 C18_1 -94.95(11)
C21_1 V1_1 C19_1 C18_1 104.48(12)
C15_1 V1_1 C19_1 C18_1 -166.8(2)
C20_1 V1_1 C19_1 C18_1 133.60(16)
C14_1 V1_1 C19_1 C18_1 -130.38(11)
C18_1 C19_1 C20_1 C21_1 2.9(3)
V1_1 C19_1 C20_1 C21_1 54.16(16)
C18_1 C19_1 C20_1 V1_1 -51.27(15)
C17_1 V1_1 C20_1 C21_1 -65.80(11)
C11_1 V1_1 C20_1 C21_1 -67.9(2)
C12_1 V1_1 C20_1 C21_1 -145.92(12)
C18_1 V1_1 C20_1 C21_1 -103.35(12)
C22_1 V1_1 C20_1 C21_1 -28.17(11)
C16_1 V1_1 C20_1 C21_1 14.76(19)
C13_1 V1_1 C20_1 C21_1 161.58(11)
C19_1 V1_1 C20_1 C21_1 -131.89(17)
C15_1 V1_1 C20_1 C21_1 69.27(14)
C14_1 V1_1 C20_1 C21_1 115.40(12)
C17_1 V1_1 C20_1 C19_1 66.09(11)
C11_1 V1_1 C20_1 C19_1 64.0(2)
C12_1 V1_1 C20_1 C19_1 -14.03(17)
C18_1 V1_1 C20_1 C19_1 28.54(11)
C22_1 V1_1 C20_1 C19_1 103.72(12)
C16_1 V1_1 C20_1 C19_1 146.64(13)
C13_1 V1_1 C20_1 C19_1 -66.53(14)
C21_1 V1_1 C20_1 C19_1 131.89(17)
C15_1 V1_1 C20_1 C19_1 -158.84(11)
C14_1 V1_1 C20_1 C19_1 -112.71(12)
C19_1 C20_1 C21_1 C22_1 -3.2(3)
V1_1 C20_1 C21_1 C22_1 50.85(15)
C19_1 C20_1 C21_1 V1_1 -54.10(16)
C17_1 V1_1 C21_1 C20_1 105.24(12)
C11_1 V1_1 C21_1 C20_1 148.33(11)
C12_1 V1_1 C21_1 C20_1 105.4(2)
C18_1 V1_1 C21_1 C20_1 66.07(11)
C22_1 V1_1 C21_1 C20_1 134.21(17)
C16_1 V1_1 C21_1 C20_1 -171.42(11)
C13_1 V1_1 C21_1 C20_1 -49.6(3)
C19_1 V1_1 C21_1 C20_1 29.20(11)
C15_1 V1_1 C21_1 C20_1 -131.09(11)
C14_1 V1_1 C21_1 C20_1 -93.89(13)
C17_1 V1_1 C21_1 C22_1 -28.97(11)
C11_1 V1_1 C21_1 C22_1 14.12(14)
C12_1 V1_1 C21_1 C22_1 -28.8(3)
C18_1 V1_1 C21_1 C22_1 -68.15(11)
C16_1 V1_1 C21_1 C22_1 54.37(12)
C13_1 V1_1 C21_1 C22_1 176.23(19)
C19_1 V1_1 C21_1 C22_1 -105.02(12)
C15_1 V1_1 C21_1 C22_1 94.69(12)
C20_1 V1_1 C21_1 C22_1 -134.21(17)
C14_1 V1_1 C21_1 C22_1 131.90(11)
C20_1 C21_1 C22_1 C17_1 -0.3(3)
V1_1 C21_1 C22_1 C17_1 51.93(15)
C20_1 C21_1 C22_1 V1_1 -52.24(16)
C18_1 C17_1 C22_1 C21_1 4.0(3)
B1_1 C17_1 C22_1 C21_1 -139.55(17)
V1_1 C17_1 C22_1 C21_1 -53.99(16)
C18_1 C17_1 C22_1 V1_1 58.03(14)
B1_1 C17_1 C22_1 V1_1 -85.55(14)
C17_1 V1_1 C22_1 C21_1 133.97(16)
C11_1 V1_1 C22_1 C21_1 -168.91(11)
C12_1 V1_1 C22_1 C21_1 168.47(11)
C18_1 V1_1 C22_1 C21_1 101.31(12)
C16_1 V1_1 C22_1 C21_1 -130.36(11)
C13_1 V1_1 C22_1 C21_1 -176.25(19)
C19_1 V1_1 C22_1 C21_1 63.99(11)
C15_1 V1_1 C22_1 C21_1 -100.25(11)
C20_1 V1_1 C22_1 C21_1 27.67(11)
C14_1 V1_1 C22_1 C21_1 -90.55(15)
C11_1 V1_1 C22_1 C17_1 57.12(11)
C12_1 V1_1 C22_1 C17_1 34.50(13)
C18_1 V1_1 C22_1 C17_1 -32.66(10)
C16_1 V1_1 C22_1 C17_1 95.67(11)
C13_1 V1_1 C22_1 C17_1 49.8(3)
C19_1 V1_1 C22_1 C17_1 -69.98(11)
C21_1 V1_1 C22_1 C17_1 -133.97(16)
C15_1 V1_1 C22_1 C17_1 125.78(11)
C20_1 V1_1 C22_1 C17_1 -106.30(12)
C14_1 V1_1 C22_1 C17_1 135.48(13)
C17_2 B1_2 N1_2 C1_2 -3.9(3)
C11_2 B1_2 N1_2 C1_2 -178.25(17)
C17_2 B1_2 N1_2 C4_2 176.77(16)
C11_2 B1_2 N1_2 C4_2 2.5(3)
B1_2 N1_2 C1_2 C3_2 -115.72(19)
C4_2 N1_2 C1_2 C3_2 63.6(2)
B1_2 N1_2 C1_2 C2_2 118.75(19)
C4_2 N1_2 C1_2 C2_2 -61.9(2)
B1_2 N1_2 C4_2 C6_2 61.1(2)
C1_2 N1_2 C4_2 C6_2 -118.24(17)
B1_2 N1_2 C4_2 C5_2 -64.2(2)
C1_2 N1_2 C4_2 C5_2 116.49(17)
N1_2 B1_2 C11_2 C12_2 -116.0(2)
C17_2 B1_2 C11_2 C12_2 68.63(19)
N1_2 B1_2 C11_2 C16_2 101.3(2)
C17_2 B1_2 C11_2 C16_2 -74.05(18)
N1_2 B1_2 C11_2 V1_2 172.75(18)
C17_2 B1_2 C11_2 V1_2 -2.61(13)
C17_2 V1_2 C11_2 C12_2 -115.14(11)
C18_2 V1_2 C11_2 C12_2 -80.75(11)
C16_2 V1_2 C11_2 C12_2 126.75(15)
C22_2 V1_2 C11_2 C12_2 -149.31(11)
C19_2 V1_2 C11_2 C12_2 -71.22(13)
C13_2 V1_2 C11_2 C12_2 27.70(10)
C15_2 V1_2 C11_2 C12_2 99.09(11)
C21_2 V1_2 C11_2 C12_2 -158.73(10)
C20_2 V1_2 C11_2 C12_2 -115.65(16)
C14_2 V1_2 C11_2 C12_2 63.38(11)
C17_2 V1_2 C11_2 C16_2 118.11(11)
C18_2 V1_2 C11_2 C16_2 152.50(11)
C12_2 V1_2 C11_2 C16_2 -126.75(15)
C22_2 V1_2 C11_2 C16_2 83.94(11)
C19_2 V1_2 C11_2 C16_2 162.03(10)
C13_2 V1_2 C11_2 C16_2 -99.05(11)
C15_2 V1_2 C11_2 C16_2 -27.66(10)
C21_2 V1_2 C11_2 C16_2 74.53(12)
C20_2 V1_2 C11_2 C16_2 117.60(16)
C14_2 V1_2 C11_2 C16_2 -63.37(11)
C17_2 V1_2 C11_2 B1_2 2.03(10)
C18_2 V1_2 C11_2 B1_2 36.42(11)
C12_2 V1_2 C11_2 B1_2 117.16(15)
C16_2 V1_2 C11_2 B1_2 -116.09(15)
C22_2 V1_2 C11_2 B1_2 -32.15(11)
C19_2 V1_2 C11_2 B1_2 45.94(13)
C13_2 V1_2 C11_2 B1_2 144.87(12)
C15_2 V1_2 C11_2 B1_2 -143.74(12)
C21_2 V1_2 C11_2 B1_2 -41.56(13)
C20_2 V1_2 C11_2 B1_2 1.5(2)
C14_2 V1_2 C11_2 B1_2 -179.45(11)
C16_2 C11_2 C12_2 C13_2 4.4(2)
B1_2 C11_2 C12_2 C13_2 -138.15(17)
V1_2 C11_2 C12_2 C13_2 -53.63(15)
C16_2 C11_2 C12_2 V1_2 58.02(13)
B1_2 C11_2 C12_2 V1_2 -84.53(14)
C17_2 V1_2 C12_2 C13_2 -166.61(11)
C11_2 V1_2 C12_2 C13_2 134.41(15)
C18_2 V1_2 C12_2 C13_2 -127.84(11)
C16_2 V1_2 C12_2 C13_2 101.57(11)
C22_2 V1_2 C12_2 C13_2 172.15(10)
C19_2 V1_2 C12_2 C13_2 -97.73(11)
C15_2 V1_2 C12_2 C13_2 64.19(11)
C21_2 V1_2 C12_2 C13_2 -169.65(17)
C20_2 V1_2 C12_2 C13_2 -89.91(15)
C14_2 V1_2 C12_2 C13_2 27.92(10)
C17_2 V1_2 C12_2 C11_2 58.97(11)
C18_2 V1_2 C12_2 C11_2 97.75(11)
C16_2 V1_2 C12_2 C11_2 -32.84(10)
C22_2 V1_2 C12_2 C11_2 37.74(13)
C19_2 V1_2 C12_2 C11_2 127.86(10)
C13_2 V1_2 C12_2 C11_2 -134.41(15)
C15_2 V1_2 C12_2 C11_2 -70.22(11)
C21_2 V1_2 C12_2 C11_2 55.9(2)
C20_2 V1_2 C12_2 C11_2 135.68(12)
C14_2 V1_2 C12_2 C11_2 -106.50(11)
C11_2 C12_2 C13_2 C14_2 -1.2(3)
V1_2 C12_2 C13_2 C14_2 -52.97(15)
C11_2 C12_2 C13_2 V1_2 51.82(15)
C17_2 V1_2 C13_2 C14_2 150.48(11)
C11_2 V1_2 C13_2 C14_2 105.10(12)
C18_2 V1_2 C13_2 C14_2 -170.68(10)
C12_2 V1_2 C13_2 C14_2 133.73(16)
C16_2 V1_2 C13_2 C14_2 65.93(11)
C22_2 V1_2 C13_2 C14_2 114.0(2)
C19_2 V1_2 C13_2 C14_2 -130.73(11)
C15_2 V1_2 C13_2 C14_2 29.06(11)
C21_2 V1_2 C13_2 C14_2 -58.0(3)
C20_2 V1_2 C13_2 C14_2 -95.36(12)
C17_2 V1_2 C13_2 C12_2 16.75(14)
C11_2 V1_2 C13_2 C12_2 -28.63(10)
C18_2 V1_2 C13_2 C12_2 55.59(12)
C16_2 V1_2 C13_2 C12_2 -67.80(11)
C22_2 V1_2 C13_2 C12_2 -19.7(3)
C19_2 V1_2 C13_2 C12_2 95.53(11)
C15_2 V1_2 C13_2 C12_2 -104.67(12)
C21_2 V1_2 C13_2 C12_2 168.2(2)
C20_2 V1_2 C13_2 C12_2 130.90(11)
C14_2 V1_2 C13_2 C12_2 -133.73(16)
C12_2 C13_2 C14_2 C15_2 -2.3(3)
V1_2 C13_2 C14_2 C15_2 -53.72(15)
C12_2 C13_2 C14_2 V1_2 51.46(15)
C17_2 V1_2 C14_2 C13_2 -62.8(2)
C11_2 V1_2 C14_2 C13_2 -65.97(11)
C18_2 V1_2 C14_2 C13_2 15.09(17)
C12_2 V1_2 C14_2 C13_2 -28.50(10)
C16_2 V1_2 C14_2 C13_2 -103.49(12)
C22_2 V1_2 C14_2 C13_2 -145.88(13)
C19_2 V1_2 C14_2 C13_2 67.42(13)
C15_2 V1_2 C14_2 C13_2 -132.03(16)
C21_2 V1_2 C14_2 C13_2 159.59(11)
C20_2 V1_2 C14_2 C13_2 113.50(11)
C17_2 V1_2 C14_2 C15_2 69.2(2)
C11_2 V1_2 C14_2 C15_2 66.05(11)
C18_2 V1_2 C14_2 C15_2 147.12(12)
C12_2 V1_2 C14_2 C15_2 103.53(12)
C16_2 V1_2 C14_2 C15_2 28.54(11)
C22_2 V1_2 C14_2 C15_2 -13.85(18)
C19_2 V1_2 C14_2 C15_2 -160.55(11)
C13_2 V1_2 C14_2 C15_2 132.03(16)
C21_2 V1_2 C14_2 C15_2 -68.38(14)
C20_2 V1_2 C14_2 C15_2 -114.47(12)
C13_2 C14_2 C15_2 C16_2 2.2(3)
V1_2 C14_2 C15_2 C16_2 -51.47(15)
C13_2 C14_2 C15_2 V1_2 53.67(15)
C17_2 V1_2 C15_2 C14_2 -147.90(11)
C11_2 V1_2 C15_2 C14_2 -105.03(12)
C18_2 V1_2 C15_2 C14_2 -104.5(2)
C12_2 V1_2 C15_2 C14_2 -65.91(11)
C16_2 V1_2 C15_2 C14_2 -133.65(16)
C22_2 V1_2 C15_2 C14_2 171.94(11)
C19_2 V1_2 C15_2 C14_2 51.3(2)
C13_2 V1_2 C15_2 C14_2 -29.05(11)
C21_2 V1_2 C15_2 C14_2 131.70(11)
C20_2 V1_2 C15_2 C14_2 94.65(13)
C17_2 V1_2 C15_2 C16_2 -14.25(14)
C11_2 V1_2 C15_2 C16_2 28.62(10)
C18_2 V1_2 C15_2 C16_2 29.1(3)
C12_2 V1_2 C15_2 C16_2 67.74(11)
C22_2 V1_2 C15_2 C16_2 -54.41(12)
C19_2 V1_2 C15_2 C16_2 -175.10(18)
C13_2 V1_2 C15_2 C16_2 104.59(12)
C21_2 V1_2 C15_2 C16_2 -94.66(11)
C20_2 V1_2 C15_2 C16_2 -131.71(11)
C14_2 V1_2 C15_2 C16_2 133.65(16)
C14_2 C15_2 C16_2 C11_2 1.3(3)
V1_2 C15_2 C16_2 C11_2 -51.67(15)
C14_2 C15_2 C16_2 V1_2 52.93(15)
C12_2 C11_2 C16_2 C15_2 -4.5(2)
B1_2 C11_2 C16_2 C15_2 138.48(17)
V1_2 C11_2 C16_2 C15_2 53.53(15)
C12_2 C11_2 C16_2 V1_2 -57.98(13)
B1_2 C11_2 C16_2 V1_2 84.95(13)
C17_2 V1_2 C16_2 C15_2 168.88(11)
C11_2 V1_2 C16_2 C15_2 -134.47(16)
C18_2 V1_2 C16_2 C15_2 -168.65(10)
C12_2 V1_2 C16_2 C15_2 -101.66(12)
C22_2 V1_2 C16_2 C15_2 130.28(11)
C19_2 V1_2 C16_2 C15_2 174.86(19)
C13_2 V1_2 C16_2 C15_2 -64.25(11)
C21_2 V1_2 C16_2 C15_2 100.05(11)
C20_2 V1_2 C16_2 C15_2 90.07(15)
C14_2 V1_2 C16_2 C15_2 -27.98(11)
C17_2 V1_2 C16_2 C11_2 -56.65(11)
C18_2 V1_2 C16_2 C11_2 -34.18(13)
C12_2 V1_2 C16_2 C11_2 32.81(10)
C22_2 V1_2 C16_2 C11_2 -95.25(11)
C19_2 V1_2 C16_2 C11_2 -50.7(3)
C13_2 V1_2 C16_2 C11_2 70.22(11)
C15_2 V1_2 C16_2 C11_2 134.47(16)
C21_2 V1_2 C16_2 C11_2 -125.48(10)
C20_2 V1_2 C16_2 C11_2 -135.46(12)
C14_2 V1_2 C16_2 C11_2 106.49(11)
N1_2 B1_2 C17_2 C22_2 -101.1(2)
C11_2 B1_2 C17_2 C22_2 74.47(18)
N1_2 B1_2 C17_2 C18_2 116.2(2)
C11_2 B1_2 C17_2 C18_2 -68.19(19)
N1_2 B1_2 C17_2 V1_2 -173.00(17)
C11_2 B1_2 C17_2 V1_2 2.61(13)
C11_2 V1_2 C17_2 C22_2 -116.55(11)
C18_2 V1_2 C17_2 C22_2 127.08(15)
C12_2 V1_2 C17_2 C22_2 -151.26(10)
C16_2 V1_2 C17_2 C22_2 -82.80(10)
C19_2 V1_2 C17_2 C22_2 99.20(11)
C13_2 V1_2 C17_2 C22_2 -161.39(10)
C15_2 V1_2 C17_2 C22_2 -74.16(12)
C21_2 V1_2 C17_2 C22_2 27.61(10)
C20_2 V1_2 C17_2 C22_2 63.22(10)
C14_2 V1_2 C17_2 C22_2 -119.85(16)
C11_2 V1_2 C17_2 C18_2 116.37(11)
C12_2 V1_2 C17_2 C18_2 81.66(11)
C16_2 V1_2 C17_2 C18_2 150.12(11)
C22_2 V1_2 C17_2 C18_2 -127.08(15)
C19_2 V1_2 C17_2 C18_2 -27.88(10)
C13_2 V1_2 C17_2 C18_2 71.53(12)
C15_2 V1_2 C17_2 C18_2 158.76(10)
C21_2 V1_2 C17_2 C18_2 -99.47(11)
C20_2 V1_2 C17_2 C18_2 -63.86(11)
C14_2 V1_2 C17_2 C18_2 113.07(16)
C11_2 V1_2 C17_2 B1_2 -2.03(10)
C18_2 V1_2 C17_2 B1_2 -118.40(15)
C12_2 V1_2 C17_2 B1_2 -36.74(11)
C16_2 V1_2 C17_2 B1_2 31.72(11)
C22_2 V1_2 C17_2 B1_2 114.52(14)
C19_2 V1_2 C17_2 B1_2 -146.28(12)
C13_2 V1_2 C17_2 B1_2 -46.87(13)
C15_2 V1_2 C17_2 B1_2 40.36(14)
C21_2 V1_2 C17_2 B1_2 142.13(12)
C20_2 V1_2 C17_2 B1_2 177.74(11)
C14_2 V1_2 C17_2 B1_2 -5.3(2)
C22_2 C17_2 C18_2 C19_2 -4.3(2)
B1_2 C17_2 C18_2 C19_2 137.57(17)
V1_2 C17_2 C18_2 C19_2 53.61(15)
C22_2 C17_2 C18_2 V1_2 -57.95(13)
B1_2 C17_2 C18_2 V1_2 83.96(14)
C17_2 V1_2 C18_2 C19_2 -134.30(15)
C11_2 V1_2 C18_2 C19_2 167.68(11)
C12_2 V1_2 C18_2 C19_2 129.12(11)
C16_2 V1_2 C18_2 C19_2 -171.60(10)
C22_2 V1_2 C18_2 C19_2 -101.74(11)
C13_2 V1_2 C18_2 C19_2 98.75(11)
C15_2 V1_2 C18_2 C19_2 167.23(19)
C21_2 V1_2 C18_2 C19_2 -64.52(11)
C20_2 V1_2 C18_2 C19_2 -28.36(10)
C14_2 V1_2 C18_2 C19_2 89.34(14)
C11_2 V1_2 C18_2 C17_2 -58.02(11)
C12_2 V1_2 C18_2 C17_2 -96.58(11)
C16_2 V1_2 C18_2 C17_2 -37.30(13)
C22_2 V1_2 C18_2 C17_2 32.56(10)
C19_2 V1_2 C18_2 C17_2 134.30(15)
C13_2 V1_2 C18_2 C17_2 -126.94(10)
C15_2 V1_2 C18_2 C17_2 -58.5(2)
C21_2 V1_2 C18_2 C17_2 69.78(11)
C20_2 V1_2 C18_2 C17_2 105.94(11)
C14_2 V1_2 C18_2 C17_2 -136.36(12)
C17_2 C18_2 C19_2 C20_2 1.7(3)
V1_2 C18_2 C19_2 C20_2 53.66(15)
C17_2 C18_2 C19_2 V1_2 -51.97(15)
C17_2 V1_2 C19_2 C20_2 -104.30(11)
C11_2 V1_2 C19_2 C20_2 -148.63(11)
C18_2 V1_2 C19_2 C20_2 -133.00(16)
C12_2 V1_2 C19_2 C20_2 172.50(10)
C16_2 V1_2 C19_2 C20_2 -110.7(2)
C22_2 V1_2 C19_2 C20_2 -65.30(11)
C13_2 V1_2 C19_2 C20_2 132.71(11)
C15_2 V1_2 C19_2 C20_2 59.8(2)
C21_2 V1_2 C19_2 C20_2 -28.66(10)
C14_2 V1_2 C19_2 C20_2 96.89(12)
C17_2 V1_2 C19_2 C18_2 28.70(10)
C11_2 V1_2 C19_2 C18_2 -15.64(14)
C12_2 V1_2 C19_2 C18_2 -54.50(12)
C16_2 V1_2 C19_2 C18_2 22.3(3)
C22_2 V1_2 C19_2 C18_2 67.69(11)
C13_2 V1_2 C19_2 C18_2 -94.29(11)
C15_2 V1_2 C19_2 C18_2 -167.17(19)
C21_2 V1_2 C19_2 C18_2 104.34(12)
C20_2 V1_2 C19_2 C18_2 133.00(16)
C14_2 V1_2 C19_2 C18_2 -130.11(11)
C18_2 C19_2 C20_2 C21_2 1.4(3)
V1_2 C19_2 C20_2 C21_2 53.43(15)
C18_2 C19_2 C20_2 V1_2 -51.98(15)
C17_2 V1_2 C20_2 C21_2 -65.86(11)
C11_2 V1_2 C20_2 C21_2 -65.37(19)
C18_2 V1_2 C20_2 C21_2 -103.57(12)
C12_2 V1_2 C20_2 C21_2 -145.00(12)
C16_2 V1_2 C20_2 C21_2 15.85(17)
C22_2 V1_2 C20_2 C21_2 -28.46(10)
C19_2 V1_2 C20_2 C21_2 -132.60(16)
C13_2 V1_2 C20_2 C21_2 161.85(11)
C15_2 V1_2 C20_2 C21_2 69.64(13)
C14_2 V1_2 C20_2 C21_2 115.79(11)
C17_2 V1_2 C20_2 C19_2 66.74(11)
C11_2 V1_2 C20_2 C19_2 67.23(19)
C18_2 V1_2 C20_2 C19_2 29.03(10)
C12_2 V1_2 C20_2 C19_2 -12.40(17)
C16_2 V1_2 C20_2 C19_2 148.45(12)
C22_2 V1_2 C20_2 C19_2 104.14(12)
C13_2 V1_2 C20_2 C19_2 -65.55(13)
C15_2 V1_2 C20_2 C19_2 -157.76(11)
C21_2 V1_2 C20_2 C19_2 132.60(16)
C14_2 V1_2 C20_2 C19_2 -111.61(11)
C19_2 C20_2 C21_2 C22_2 -1.7(3)
V1_2 C20_2 C21_2 C22_2 51.39(15)
C19_2 C20_2 C21_2 V1_2 -53.09(15)
C17_2 V1_2 C21_2 C20_2 105.13(12)
C11_2 V1_2 C21_2 C20_2 149.30(11)
C18_2 V1_2 C21_2 C20_2 65.98(11)
C12_2 V1_2 C21_2 C20_2 108.4(2)
C16_2 V1_2 C21_2 C20_2 -170.57(10)
C22_2 V1_2 C21_2 C20_2 133.71(16)
C19_2 V1_2 C21_2 C20_2 28.82(10)
C13_2 V1_2 C21_2 C20_2 -50.7(3)
C15_2 V1_2 C21_2 C20_2 -130.34(11)
C14_2 V1_2 C21_2 C20_2 -93.55(12)
C17_2 V1_2 C21_2 C22_2 -28.57(10)
C11_2 V1_2 C21_2 C22_2 15.59(14)
C18_2 V1_2 C21_2 C22_2 -67.73(11)
C12_2 V1_2 C21_2 C22_2 -25.3(2)
C16_2 V1_2 C21_2 C22_2 55.72(12)
C19_2 V1_2 C21_2 C22_2 -104.89(11)
C13_2 V1_2 C21_2 C22_2 175.6(2)
C15_2 V1_2 C21_2 C22_2 95.95(11)
C20_2 V1_2 C21_2 C22_2 -133.71(16)
C14_2 V1_2 C21_2 C22_2 132.74(11)
C20_2 C21_2 C22_2 C17_2 -1.2(3)
V1_2 C21_2 C22_2 C17_2 51.58(15)
C20_2 C21_2 C22_2 V1_2 -52.76(15)
C18_2 C17_2 C22_2 C21_2 4.1(2)
B1_2 C17_2 C22_2 C21_2 -139.18(17)
V1_2 C17_2 C22_2 C21_2 -53.54(15)
C18_2 C17_2 C22_2 V1_2 57.63(13)
B1_2 C17_2 C22_2 V1_2 -85.64(13)
C17_2 V1_2 C22_2 C21_2 134.48(15)
C11_2 V1_2 C22_2 C21_2 -167.65(11)
C18_2 V1_2 C22_2 C21_2 101.77(11)
C12_2 V1_2 C22_2 C21_2 169.70(10)
C16_2 V1_2 C22_2 C21_2 -128.82(11)
C19_2 V1_2 C22_2 C21_2 64.17(11)
C13_2 V1_2 C22_2 C21_2 -175.98(18)
C15_2 V1_2 C22_2 C21_2 -99.03(11)
C20_2 V1_2 C22_2 C21_2 27.91(10)
C14_2 V1_2 C22_2 C21_2 -90.22(15)
C11_2 V1_2 C22_2 C17_2 57.87(10)
C18_2 V1_2 C22_2 C17_2 -32.70(10)
C12_2 V1_2 C22_2 C17_2 35.22(12)
C16_2 V1_2 C22_2 C17_2 96.70(10)
C19_2 V1_2 C22_2 C17_2 -70.30(10)
C13_2 V1_2 C22_2 C17_2 49.5(2)
C15_2 V1_2 C22_2 C17_2 126.50(10)
C21_2 V1_2 C22_2 C17_2 -134.48(15)
C20_2 V1_2 C22_2 C17_2 -106.56(11)
C14_2 V1_2 C22_2 C17_2 135.30(13)
